data_9007630
loop_
_publ_author_name
'Hata, M.'
'Marumo, F.'
'Iwai, S.'
'Aoki, H.'

_publ_section_title
;
 Structure of barium chlorapatite
;
_journal_name_full 'Acta Crystallographica, Section B'
_journal_page_first 2382
_journal_page_last 2384
_journal_paper_doi 10.1107/S0567740879009377
_journal_volume 35
_journal_year 1979
_chemical_formula_sum 'Ba5 Cl O12 P3'
_chemical_name_mineral Alforsite
_space_group_IT_number 176
_symmetry_space_group_name_Hall '-P 6c'
_symmetry_space_group_name_H-M 'P 63/m'
_cell_angle_alpha 90
_cell_angle_beta 90
_cell_angle_gamma 120
_cell_length_a 10.284
_cell_length_b 10.284
_cell_length_c 7.651
_cell_formula_units_Z 2
_cell_volume 700.766
_database_code_amcsd 0009691
_exptl_crystal_density_diffrn 4.772
_cod_original_formula_sum 'Ba5 P3 O12 Cl'
_cod_database_code 9007630

loop_
_space_group_symop_operation_xyz
x,y,z
-x+y,-x,1/2-z
x-y,x,1/2+z
y,-x+y,-z
-y,x-y,z
x,y,1/2-z
-x,-y,1/2+z
x-y,x,-z
-x+y,-x,z
-y,x-y,1/2-z
y,-x+y,1/2+z
-x,-y,-z

loop_
_atom_site_label
_atom_site_fract_x
_atom_site_fract_y
_atom_site_fract_z
_atom_site_U_iso_or_equiv
Ba1 0.33333 0.66667 0.00070 0.00925
Ba2 0.24490 0.26060 0.25000 0.00874
P 0.40640 0.03460 0.25000 0.00633
O1 0.34320 -0.13740 0.25000 0.01583
O2 0.57900 0.11570 0.25000 0.01545
O3 0.35680 0.08580 0.08740 0.01558
Cl 0.00000 0.00000 0.00000 0.01229

loop_
_cod_related_entry_id
_cod_related_entry_database
_cod_related_entry_code
1 AMCSD 0009691
